data_4077450
loop_
_publ_author_name
'Iverson, Carl N.'
'Jones, William D.'

_publ_section_title
;
 Rhodium-Catalyzed Activation and Functionalization of the C&#x2212;C Bond
 of Biphenylene
;
_journal_issue 26
_journal_name_full Organometallics
_journal_page_first 5745
_journal_paper_doi 10.1021/om0107946
_journal_volume 20
_journal_year 2001
_chemical_formula_sum 'C49 H40 Cl3 P2 Rh'
_chemical_formula_weight 900.01
_chemical_name_common (PPh3)2RhCl(2,2'-biphenylene)
_chemical_name_systematic
; 
? 
;
_space_group_IT_number 14
_symmetry_cell_setting monoclinic
_symmetry_space_group_name_Hall '-P 2ybc'
_symmetry_space_group_name_H-M 'P 1 21/c 1'
_atom_sites_solution_hydrogens geom
_atom_sites_solution_primary direct
_atom_sites_solution_secondary difmap
_audit_creation_method SHELXL-97
_cell_angle_alpha 90.00
_cell_angle_beta 96.2270(10)
_cell_angle_gamma 90.00
_cell_formula_units_Z 4
_cell_length_a 9.8486(5)
_cell_length_b 22.8268(12)
_cell_length_c 18.3084(9)
_cell_measurement_reflns_used 5085
_cell_measurement_temperature 193(2)
_cell_volume 4091.7(4)
_computing_cell_refinement 'Bruker SMART'
_computing_data_collection 'Bruker SMART'
_computing_data_reduction 'Bruker SHELXTL'
_computing_molecular_graphics 'Bruker SHELXTL'
_computing_publication_material 'Bruker SHELXTL'
_computing_structure_refinement 'SHELXL-97 (Sheldrick, 1997)'
_computing_structure_solution 'SHELXS-97 (Sheldrick, 1990)'
_diffrn_ambient_temperature 193(2)
_diffrn_measured_fraction_theta_full 0.999
_diffrn_measured_fraction_theta_max 0.999
_diffrn_measurement_device_type 'CCD area detector'
_diffrn_measurement_method 'phi and omega scans'
_diffrn_radiation_monochromator graphite
_diffrn_radiation_source 'normal-focus sealed tube'
_diffrn_radiation_type MoK\a
_diffrn_radiation_wavelength 0.71073
_diffrn_reflns_av_R_equivalents 0.0222
_diffrn_reflns_av_sigmaI/netI 0.0244
_diffrn_reflns_limit_h_max 10
_diffrn_reflns_limit_h_min -8
_diffrn_reflns_limit_k_max 25
_diffrn_reflns_limit_k_min -23
_diffrn_reflns_limit_l_max 20
_diffrn_reflns_limit_l_min -20
_diffrn_reflns_number 18383
_diffrn_reflns_theta_full 23.25
_diffrn_reflns_theta_max 23.25
_diffrn_reflns_theta_min 1.43
_exptl_absorpt_coefficient_mu 0.727
_exptl_absorpt_correction_T_max 0.927999
_exptl_absorpt_correction_T_min 0.789081
_exptl_absorpt_correction_type SADABS
_exptl_crystal_colour yellow
_exptl_crystal_density_diffrn 1.461
_exptl_crystal_density_method 'not measured'
_exptl_crystal_description prism
_exptl_crystal_F_000 1840
_exptl_crystal_size_max 10
_exptl_crystal_size_mid 20
_exptl_crystal_size_min 38
_refine_diff_density_max 0.419
_refine_diff_density_min -0.359
_refine_diff_density_rms 0.049
_refine_ls_extinction_method none
_refine_ls_goodness_of_fit_ref 0.692
_refine_ls_hydrogen_treatment mixed
_refine_ls_matrix_type full
_refine_ls_number_parameters 496
_refine_ls_number_reflns 5864
_refine_ls_number_restraints 0
_refine_ls_restrained_S_all 0.692
_refine_ls_R_factor_all 0.0382
_refine_ls_R_factor_gt 0.0296
_refine_ls_shift/su_max 0.070
_refine_ls_shift/su_mean 0.007
_refine_ls_structure_factor_coef Fsqd
_refine_ls_weighting_details 'calc w=1/[\s^2^(Fo^2^)+(0.0716P)^2^+11.7775P] where P=(Fo^2^+2Fc^2^)/3'
_refine_ls_weighting_scheme calc
_refine_ls_wR_factor_gt 0.0786
_refine_ls_wR_factor_ref 0.0857
_reflns_number_gt 5171
_reflns_number_total 5864
_reflns_threshold_expression >2sigma(I)
_cod_data_source_file om0107946.cif
_cod_data_source_block sad_jonci10
_cod_depositor_comments
;
The following automatic conversions were performed:

'_symmetry_cell_setting' value 'Monoclinic' changed to 'monoclinic'
according to /home/saulius/struct/CIF-dictionaries/cif_core.dic
dictionary named 'cif_core.dic' version 2.4.2 from 2011-04-26.

Automatic conversion script
Id: cif_fix_values 1715 2011-07-08 13:25:40Z adriana 
;
_cod_original_sg_symbol_H-M P2(1)/c
_cod_database_code 4077450

loop_
_symmetry_equiv_pos_as_xyz
'x, y, z'
'-x, y+1/2, -z+1/2'
'-x, -y, -z'
'x, -y-1/2, z-1/2'

loop_
_atom_site_label
_atom_site_type_symbol
_atom_site_fract_x
_atom_site_fract_y
_atom_site_fract_z
_atom_site_U_iso_or_equiv
_atom_site_adp_type
_atom_site_occupancy
_atom_site_symmetry_multiplicity
_atom_site_calc_flag
_atom_site_refinement_flags
Rh1 Rh 0.14992(2) 0.610918(10) 0.282259(12) 0.02180(10) Uani 1 1 d .
Cl1 Cl 0.14144(9) 0.62773(4) 0.41303(4) 0.0345(2) Uani 1 1 d .
P1 P 0.25778(8) 0.51907(3) 0.29768(4) 0.02308(19) Uani 1 1 d .
P2 P 0.04254(8) 0.70131(3) 0.25101(4) 0.02349(19) Uani 1 1 d .
C1 C 0.0195(3) 0.57481(13) 0.20334(17) 0.0273(7) Uani 1 1 d .
C2 C -0.1047(4) 0.55153(14) 0.2185(2) 0.0373(8) Uani 1 1 d .
H2A H -0.1292 0.5518 0.2673 0.045 Uiso 1 1 calc R
C3 C -0.1931(4) 0.52778(16) 0.1615(3) 0.0549(12) Uani 1 1 d .
H3A H -0.2782 0.5117 0.1714 0.066 Uiso 1 1 calc R
C4 C -0.1570(5) 0.52761(17) 0.0904(3) 0.0616(13) Uani 1 1 d .
H4A H -0.2179 0.5116 0.0518 0.074 Uiso 1 1 calc R
C5 C -0.0340(5) 0.55038(16) 0.0753(2) 0.0500(11) Uani 1 1 d .
H5A H -0.0105 0.5498 0.0263 0.060 Uiso 1 1 calc R
C6 C 0.0570(4) 0.57444(14) 0.13153(17) 0.0339(8) Uani 1 1 d .
C7 C 0.1906(4) 0.59960(14) 0.12628(18) 0.0356(8) Uani 1 1 d .
C8 C 0.2602(5) 0.60468(18) 0.0639(2) 0.0559(12) Uani 1 1 d .
H8A H 0.2188 0.5913 0.0177 0.067 Uiso 1 1 calc R
C9 C 0.3882(6) 0.6291(2) 0.0696(3) 0.0685(14) Uani 1 1 d .
H9A H 0.4348 0.6323 0.0270 0.082 Uiso 1 1 calc R
C10 C 0.4503(5) 0.6490(2) 0.1362(3) 0.0680(14) Uani 1 1 d .
H10A H 0.5393 0.6655 0.1392 0.082 Uiso 1 1 calc R
C11 C 0.3820(4) 0.64487(17) 0.1996(2) 0.0459(10) Uani 1 1 d .
H11A H 0.4237 0.6591 0.2454 0.055 Uiso 1 1 calc R
C12 C 0.2529(3) 0.61983(14) 0.19437(18) 0.0300(8) Uani 1 1 d .
C13 C 0.2740(3) 0.47898(14) 0.21239(17) 0.0296(8) Uani 1 1 d .
C14 C 0.1729(4) 0.43909(15) 0.18669(19) 0.0400(9) Uani 1 1 d .
H14A H 0.0986 0.4316 0.2144 0.048 Uiso 1 1 calc R
C15 C 0.1809(5) 0.41029(17) 0.1204(2) 0.0590(13) Uani 1 1 d .
H15A H 0.1113 0.3835 0.1027 0.071 Uiso 1 1 calc R
C16 C 0.2889(6) 0.42028(19) 0.0801(2) 0.0635(14) Uani 1 1 d .
H16A H 0.2951 0.3995 0.0357 0.076 Uiso 1 1 calc R
C17 C 0.3876(5) 0.46045(19) 0.1044(2) 0.0546(12) Uani 1 1 d .
H17A H 0.4615 0.4677 0.0763 0.066 Uiso 1 1 calc R
C18 C 0.3799(4) 0.49056(16) 0.16991(18) 0.0389(9) Uani 1 1 d .
H18A H 0.4470 0.5191 0.1857 0.047 Uiso 1 1 calc R
C19 C 0.4317(3) 0.52045(13) 0.34544(17) 0.0253(7) Uani 1 1 d .
C20 C 0.5357(4) 0.48211(16) 0.3298(2) 0.0399(9) Uani 1 1 d .
H20A H 0.5208 0.4557 0.2896 0.048 Uiso 1 1 calc R
C21 C 0.6595(4) 0.48271(18) 0.3725(2) 0.0473(10) Uani 1 1 d .
H21A H 0.7301 0.4572 0.3607 0.057 Uiso 1 1 calc R
C22 C 0.6831(4) 0.51942(16) 0.4319(2) 0.0445(9) Uani 1 1 d .
H22A H 0.7687 0.5191 0.4613 0.053 Uiso 1 1 calc R
C23 C 0.5811(4) 0.55664(17) 0.4482(2) 0.0468(10) Uani 1 1 d .
H23A H 0.5963 0.5820 0.4895 0.056 Uiso 1 1 calc R
C24 C 0.4568(4) 0.55768(15) 0.40541(19) 0.0359(8) Uani 1 1 d .
H24A H 0.3878 0.5841 0.4171 0.043 Uiso 1 1 calc R
C25 C 0.1785(3) 0.46408(13) 0.35254(17) 0.0259(7) Uani 1 1 d .
C26 C 0.2360(4) 0.40843(14) 0.36084(18) 0.0319(8) Uani 1 1 d .
H26A H 0.3122 0.3988 0.3355 0.038 Uiso 1 1 calc R
C27 C 0.1839(4) 0.36701(14) 0.40530(19) 0.0356(8) Uani 1 1 d .
H27A H 0.2240 0.3292 0.4104 0.043 Uiso 1 1 calc R
C28 C 0.0727(4) 0.38098(14) 0.44249(19) 0.0345(8) Uani 1 1 d .
H28A H 0.0373 0.3529 0.4737 0.041 Uiso 1 1 calc R
C29 C 0.0134(3) 0.43567(14) 0.43414(18) 0.0326(8) Uani 1 1 d .
H29A H -0.0633 0.4450 0.4592 0.039 Uiso 1 1 calc R
C30 C 0.0656(3) 0.47733(14) 0.38913(17) 0.0288(7) Uani 1 1 d .
H30A H 0.0241 0.5149 0.3834 0.035 Uiso 1 1 calc R
C31 C 0.1421(3) 0.76698(13) 0.27888(16) 0.0250(7) Uani 1 1 d .
C32 C 0.1171(4) 0.82089(14) 0.24392(19) 0.0342(8) Uani 1 1 d .
H32A H 0.0543 0.8232 0.2008 0.041 Uiso 1 1 calc R
C33 C 0.1831(4) 0.87103(15) 0.2716(2) 0.0417(9) Uani 1 1 d .
H33A H 0.1640 0.9076 0.2481 0.050 Uiso 1 1 calc R
C34 C 0.2762(4) 0.86794(16) 0.3333(2) 0.0475(10) Uani 1 1 d .
H34A H 0.3212 0.9024 0.3523 0.057 Uiso 1 1 calc R
C35 C 0.3038(4) 0.81482(16) 0.3675(2) 0.0467(10) Uani 1 1 d .
H35A H 0.3691 0.8127 0.4096 0.056 Uiso 1 1 calc R
C36 C 0.2370(4) 0.76449(14) 0.34074(18) 0.0335(8) Uani 1 1 d .
H36A H 0.2563 0.7281 0.3648 0.040 Uiso 1 1 calc R
C37 C -0.0062(4) 0.71220(13) 0.15246(17) 0.0301(8) Uani 1 1 d .
C38 C 0.0909(4) 0.72840(14) 0.10680(19) 0.0388(9) Uani 1 1 d .
H38A H 0.1823 0.7359 0.1270 0.047 Uiso 1 1 calc R
C39 C 0.0547(5) 0.73363(16) 0.0314(2) 0.0511(11) Uani 1 1 d .
H39A H 0.1216 0.7446 0.0003 0.061 Uiso 1 1 calc R
C40 C -0.0775(6) 0.72295(17) 0.0018(2) 0.0613(14) Uani 1 1 d .
H40A H -0.1021 0.7271 -0.0496 0.074 Uiso 1 1 calc R
C41 C -0.1738(5) 0.70627(17) 0.0466(2) 0.0538(12) Uani 1 1 d .
H41A H -0.2648 0.6987 0.0259 0.065 Uiso 1 1 calc R
C42 C -0.1395(4) 0.70037(14) 0.1216(2) 0.0392(9) Uani 1 1 d .
H42A H -0.2065 0.6883 0.1520 0.047 Uiso 1 1 calc R
C43 C -0.1187(3) 0.71514(14) 0.28999(17) 0.0280(7) Uani 1 1 d .
C44 C -0.1876(4) 0.76787(16) 0.2769(2) 0.0395(9) Uani 1 1 d .
H44A H -0.1485 0.7976 0.2495 0.047 Uiso 1 1 calc R
C45 C -0.3117(4) 0.77779(18) 0.3031(2) 0.0464(10) Uani 1 1 d .
H45A H -0.3577 0.8140 0.2936 0.056 Uiso 1 1 calc R
C46 C -0.3686(4) 0.7349(2) 0.3431(2) 0.0520(11) Uani 1 1 d .
H46A H -0.4547 0.7410 0.3606 0.062 Uiso 1 1 calc R
C47 C -0.3001(4) 0.68328(19) 0.3573(3) 0.0569(11) Uani 1 1 d .
H47A H -0.3390 0.6539 0.3854 0.068 Uiso 1 1 calc R
C48 C -0.1756(4) 0.67316(16) 0.3316(2) 0.0419(9) Uani 1 1 d .
H48A H -0.1289 0.6373 0.3426 0.050 Uiso 1 1 calc R
C1S C 0.3854(5) 0.6656(3) 0.5661(3) 0.0750(14) Uani 1 1 d .
H1SA H 0.2863 0.6734 0.5552 0.090 Uiso 1 1 calc R
H1SB H 0.4007 0.6234 0.5581 0.090 Uiso 1 1 calc R
Cl1S Cl 0.43608(14) 0.68265(6) 0.65721(6) 0.0715(4) Uani 1 1 d .
Cl2S Cl 0.47497(15) 0.70659(5) 0.50554(6) 0.0702(3) Uani 1 1 d .

loop_
_atom_site_aniso_label
_atom_site_aniso_U_11
_atom_site_aniso_U_22
_atom_site_aniso_U_33
_atom_site_aniso_U_23
_atom_site_aniso_U_13
_atom_site_aniso_U_12
Rh1 0.02715(15) 0.01863(15) 0.01896(14) 0.00006(9) -0.00058(10) -0.00006(10)
Cl1 0.0480(5) 0.0330(5) 0.0228(4) -0.0003(3) 0.0053(4) 0.0034(4)
P1 0.0280(4) 0.0194(4) 0.0209(4) 0.0000(3) -0.0012(3) -0.0004(3)
P2 0.0271(4) 0.0196(4) 0.0231(4) 0.0004(3) -0.0006(3) 0.0003(3)
C1 0.0360(19) 0.0145(15) 0.0291(18) -0.0009(13) -0.0074(14) 0.0025(13)
C2 0.042(2) 0.0210(17) 0.047(2) 0.0031(15) -0.0067(17) -0.0012(15)
C3 0.047(2) 0.029(2) 0.081(3) 0.000(2) -0.028(2) -0.0057(18)
C4 0.076(3) 0.034(2) 0.063(3) -0.010(2) -0.043(3) 0.002(2)
C5 0.079(3) 0.032(2) 0.034(2) -0.0084(17) -0.019(2) 0.015(2)
C6 0.052(2) 0.0203(17) 0.0265(18) -0.0018(14) -0.0073(16) 0.0125(16)
C7 0.058(2) 0.0260(18) 0.0241(18) 0.0046(14) 0.0089(16) 0.0168(17)
C8 0.091(4) 0.044(2) 0.036(2) 0.0108(18) 0.020(2) 0.029(2)
C9 0.086(4) 0.066(3) 0.063(3) 0.025(3) 0.047(3) 0.021(3)
C10 0.056(3) 0.059(3) 0.095(4) 0.026(3) 0.038(3) 0.003(2)
C11 0.043(2) 0.040(2) 0.056(2) 0.0107(19) 0.0129(19) 0.0005(18)
C12 0.036(2) 0.0228(17) 0.0323(19) 0.0075(14) 0.0109(15) 0.0046(14)
C13 0.039(2) 0.0227(17) 0.0255(17) -0.0021(14) -0.0039(15) 0.0089(15)
C14 0.056(2) 0.0274(19) 0.034(2) 0.0003(16) -0.0085(17) 0.0064(17)
C15 0.092(4) 0.032(2) 0.045(3) -0.0114(19) -0.025(3) 0.007(2)
C16 0.116(4) 0.040(3) 0.030(2) -0.0121(19) -0.013(3) 0.032(3)
C17 0.079(3) 0.056(3) 0.030(2) 0.0055(19) 0.011(2) 0.037(2)
C18 0.046(2) 0.040(2) 0.0302(19) 0.0022(16) 0.0031(16) 0.0177(17)
C19 0.0262(17) 0.0227(16) 0.0266(17) 0.0044(13) 0.0005(13) -0.0006(13)
C20 0.039(2) 0.041(2) 0.038(2) -0.0091(17) -0.0042(16) 0.0077(17)
C21 0.036(2) 0.053(2) 0.051(2) -0.007(2) -0.0047(18) 0.0153(18)
C22 0.035(2) 0.043(2) 0.051(2) -0.0039(18) -0.0139(17) -0.0008(17)
C23 0.044(2) 0.047(2) 0.045(2) -0.0153(18) -0.0154(18) 0.0002(19)
C24 0.034(2) 0.0336(19) 0.038(2) -0.0077(16) -0.0032(16) 0.0039(15)
C25 0.0305(18) 0.0200(16) 0.0255(17) 0.0007(13) -0.0054(14) -0.0027(13)
C26 0.038(2) 0.0256(18) 0.0316(18) 0.0003(15) -0.0003(15) 0.0003(15)
C27 0.046(2) 0.0213(17) 0.038(2) 0.0007(15) -0.0037(17) 0.0005(15)
C28 0.045(2) 0.0266(18) 0.0305(18) 0.0054(14) -0.0033(16) -0.0096(16)
C29 0.0348(19) 0.0321(19) 0.0309(18) -0.0009(15) 0.0035(15) -0.0040(15)
C30 0.0314(19) 0.0231(17) 0.0302(18) 0.0014(14) -0.0039(15) 0.0007(14)
C31 0.0272(17) 0.0221(17) 0.0262(17) -0.0016(13) 0.0050(14) 0.0001(13)
C32 0.041(2) 0.0244(18) 0.0366(19) 0.0009(15) 0.0000(16) -0.0021(15)
C33 0.047(2) 0.0227(18) 0.054(2) 0.0029(16) 0.0019(19) -0.0030(16)
C34 0.050(2) 0.026(2) 0.065(3) -0.0106(18) -0.002(2) -0.0077(17)
C35 0.049(2) 0.035(2) 0.051(2) -0.0060(18) -0.0177(19) 0.0000(18)
C36 0.043(2) 0.0219(17) 0.0340(19) -0.0026(14) -0.0033(16) 0.0018(15)
C37 0.042(2) 0.0171(16) 0.0293(18) -0.0008(13) -0.0049(15) 0.0042(14)
C38 0.059(2) 0.0246(18) 0.0319(19) 0.0028(15) 0.0036(17) 0.0027(17)
C39 0.095(4) 0.029(2) 0.029(2) 0.0062(16) 0.009(2) 0.009(2)
C40 0.120(4) 0.031(2) 0.028(2) -0.0055(17) -0.017(3) 0.017(2)
C41 0.075(3) 0.035(2) 0.043(2) -0.0098(18) -0.030(2) 0.012(2)
C42 0.050(2) 0.0250(18) 0.040(2) -0.0036(15) -0.0077(17) 0.0034(16)
C43 0.0274(18) 0.0301(18) 0.0258(17) -0.0023(14) 0.0001(14) 0.0014(14)
C44 0.039(2) 0.036(2) 0.043(2) 0.0037(17) 0.0038(17) 0.0045(16)
C45 0.039(2) 0.048(2) 0.051(2) -0.0047(19) 0.0015(18) 0.0142(18)
C46 0.031(2) 0.067(3) 0.059(3) -0.010(2) 0.0114(19) 0.003(2)
C47 0.044(2) 0.057(3) 0.074(3) 0.010(2) 0.025(2) -0.004(2)
C48 0.038(2) 0.036(2) 0.052(2) 0.0010(18) 0.0093(18) -0.0030(17)
C1S 0.068(3) 0.098(4) 0.059(3) -0.008(3) 0.003(2) -0.011(3)
Cl1S 0.0897(9) 0.0778(8) 0.0472(6) -0.0027(6) 0.0075(6) 0.0280(7)
Cl2S 0.0988(10) 0.0588(7) 0.0535(6) 0.0052(5) 0.0108(6) 0.0045(6)

loop_
_atom_type_symbol
_atom_type_description
_atom_type_scat_dispersion_real
_atom_type_scat_dispersion_imag
_atom_type_scat_source
C C 0.0033 0.0016 'International Tables Vol C Tables 4.2.6.8 and 6.1.1.4'
H H 0.0000 0.0000 'International Tables Vol C Tables 4.2.6.8 and 6.1.1.4'
P P 0.1023 0.0942 'International Tables Vol C Tables 4.2.6.8 and 6.1.1.4'
Cl Cl 0.1484 0.1585 'International Tables Vol C Tables 4.2.6.8 and 6.1.1.4'
Rh Rh -1.1178 0.9187 'International Tables Vol C Tables 4.2.6.8 and 6.1.1.4'

loop_
_geom_angle_atom_site_label_1
_geom_angle_atom_site_label_2
_geom_angle_atom_site_label_3
_geom_angle
C12 Rh1 C1 78.65(14)
C12 Rh1 P1 85.73(9)
C1 Rh1 P1 88.03(9)
C12 Rh1 P2 88.23(9)
C1 Rh1 P2 87.11(9)
P1 Rh1 P2 172.89(3)
C12 Rh1 Cl1 148.00(10)
C1 Rh1 Cl1 133.34(10)
P1 Rh1 Cl1 94.91(3)
P2 Rh1 Cl1 92.20(3)
C25 P1 C13 101.92(15)
C25 P1 C19 100.44(14)
C13 P1 C19 104.56(15)
C25 P1 Rh1 117.52(11)
C13 P1 Rh1 115.01(10)
C19 P1 Rh1 115.30(10)
C37 P2 C31 103.78(14)
C37 P2 C43 102.35(15)
C31 P2 C43 102.14(14)
C37 P2 Rh1 114.82(10)
C31 P2 Rh1 115.80(10)
C43 P2 Rh1 116.06(11)
C2 C1 C6 120.8(3)
C2 C1 Rh1 121.5(2)
C6 C1 Rh1 117.7(2)
C1 C2 C3 119.4(4)
C4 C3 C2 120.1(4)
C5 C4 C3 120.7(4)
C4 C5 C6 120.5(4)
C5 C6 C1 118.6(4)
C5 C6 C7 128.3(4)
C1 C6 C7 113.1(3)
C12 C7 C8 119.4(4)
C12 C7 C6 112.5(3)
C8 C7 C6 128.0(4)
C9 C8 C7 120.0(4)
C8 C9 C10 121.0(4)
C9 C10 C11 120.1(4)
C12 C11 C10 119.1(4)
C7 C12 C11 120.3(3)
C7 C12 Rh1 117.9(3)
C11 C12 Rh1 121.7(3)
C18 C13 C14 119.1(3)
C18 C13 P1 121.4(3)
C14 C13 P1 119.3(3)
C15 C14 C13 119.9(4)
C16 C15 C14 120.6(4)
C15 C16 C17 119.8(4)
C18 C17 C16 120.4(4)
C13 C18 C17 120.1(4)
C24 C19 C20 118.2(3)
C24 C19 P1 117.6(2)
C20 C19 P1 123.9(2)
C21 C20 C19 120.0(3)
C20 C21 C22 121.3(4)
C21 C22 C23 119.1(3)
C24 C23 C22 120.8(3)
C23 C24 C19 120.6(3)
C26 C25 C30 118.8(3)
C26 C25 P1 119.5(3)
C30 C25 P1 121.6(2)
C27 C26 C25 121.1(3)
C28 C27 C26 119.7(3)
C27 C28 C29 120.0(3)
C28 C29 C30 120.3(3)
C25 C30 C29 120.1(3)
C36 C31 C32 118.6(3)
C36 C31 P2 119.1(2)
C32 C31 P2 122.0(2)
C33 C32 C31 120.5(3)
C34 C33 C32 120.2(3)
C33 C34 C35 119.9(3)
C36 C35 C34 120.4(3)
C31 C36 C35 120.4(3)
C42 C37 C38 119.1(3)
C42 C37 P2 120.4(3)
C38 C37 P2 120.3(3)
C37 C38 C39 120.0(4)
C40 C39 C38 120.3(4)
C39 C40 C41 119.9(4)
C40 C41 C42 120.6(4)
C37 C42 C41 120.0(4)
C44 C43 C48 118.5(3)
C44 C43 P2 120.5(3)
C48 C43 P2 121.0(3)
C43 C44 C45 121.1(3)
C44 C45 C46 119.6(4)
C47 C46 C45 119.5(4)
C48 C47 C46 121.2(4)
C47 C48 C43 120.0(4)
Cl1S C1S Cl2S 112.1(3)

loop_
_geom_bond_atom_site_label_1
_geom_bond_atom_site_label_2
_geom_bond_distance
Rh1 C12 2.003(3)
Rh1 C1 2.003(3)
Rh1 P1 2.3534(8)
Rh1 P2 2.3605(8)
Rh1 Cl1 2.4352(8)
P1 C25 1.834(3)
P1 C13 1.832(3)
P1 C19 1.837(3)
P2 C37 1.833(3)
P2 C31 1.833(3)
P2 C43 1.838(3)
C1 C2 1.389(5)
C1 C6 1.404(5)
C2 C3 1.395(5)
C3 C4 1.385(7)
C4 C5 1.373(6)
C5 C6 1.402(5)
C6 C7 1.449(5)
C7 C12 1.406(5)
C7 C8 1.398(5)
C8 C9 1.371(7)
C9 C10 1.381(7)
C10 C11 1.407(6)
C11 C12 1.388(5)
C13 C18 1.392(5)
C13 C14 1.393(5)
C14 C15 1.390(6)
C15 C16 1.377(7)
C16 C17 1.375(7)
C17 C18 1.391(5)
C19 C24 1.389(5)
C19 C20 1.401(5)
C20 C21 1.375(5)
C21 C22 1.372(5)
C22 C23 1.373(5)
C23 C24 1.380(5)
C25 C26 1.392(5)
C25 C30 1.392(5)
C26 C27 1.382(5)
C27 C28 1.388(5)
C28 C29 1.379(5)
C29 C30 1.393(5)
C31 C36 1.389(4)
C31 C32 1.397(5)
C32 C33 1.385(5)
C33 C34 1.377(5)
C34 C35 1.378(5)
C35 C36 1.387(5)
C37 C42 1.398(5)
C37 C38 1.387(5)
C38 C39 1.392(5)
C39 C40 1.377(6)
C40 C41 1.373(7)
C41 C42 1.385(5)
C43 C44 1.389(5)
C43 C48 1.380(5)
C44 C45 1.379(5)
C45 C46 1.378(6)
C46 C47 1.368(6)
C47 C48 1.380(5)
C1S Cl1S 1.732(5)
C1S Cl2S 1.759(5)
